data_2015937
loop_
_publ_author_name
'J. Suresh'
'R. Suresh Kumar'
'S. Perumal'
'S. Natarajan'

_publ_section_title
;(<i>R</i>)-3,5-Bis[(<i>E</i>)-benzylidene]-1-(1-phenylethyl)piperidin-4-one,
 3,5-bis[(<i>E</i>)-4-chlorobenzylidene]-1-[(<i>R</i>)-1-phenylethyl]piperidin-4-one
 and
 3,5-bis[(<i>E</i>)-2-chlorobenzylidene]-1-[(<i>R</i>)-1-phenylethyl]piperidin-4-one
;
_journal_coeditor_code DN3041
_journal_issue 5
_journal_name_full 'Acta Crystallographica Section C'
_journal_page_first o315
_journal_page_last o318
_journal_paper_doi 10.1107/S0108270107011626
_journal_volume 63
_journal_year 2007
_chemical_formula_iupac 'C27 H23 Cl2 N O'
_chemical_formula_moiety 'C27 H23 Cl2 N O'
_chemical_formula_sum 'C27 H23 Cl2 N O'
_chemical_formula_weight 448.36
_chemical_name_systematic
;
3,5-bis[(E)-2-chlorobenzylidene]-1-[(R)-1-phenylethyl]piperidin-4-one
;
_space_group_IT_number 5
_symmetry_cell_setting monoclinic
_symmetry_space_group_name_Hall 'C 2y'
_symmetry_space_group_name_H-M 'C 1 2 1'
_atom_sites_solution_hydrogens geom
_atom_sites_solution_primary direct
_atom_sites_solution_secondary difmap
_audit_creation_method SHELXL-97
_cell_angle_alpha 90.00
_cell_angle_beta 113.550(10)
_cell_angle_gamma 90.00
_cell_formula_units_Z 4
_cell_length_a 25.746(5)
_cell_length_b 6.1251(9)
_cell_length_c 16.1829(19)
_cell_measurement_reflns_used 25
_cell_measurement_temperature 293(2)
_cell_measurement_theta_max 25
_cell_measurement_theta_min 2
_cell_volume 2339.4(7)
_computing_cell_refinement 'CAD-4 EXPRESS'
_computing_data_collection 'CAD-4 EXPRESS (Enraf--Nonius, 1989)'
_computing_data_reduction 'XCAD4 (Harms & Wocadlo, 1996)'
_computing_molecular_graphics 'PLATON (Spek, 2003)'
_computing_publication_material SHELXL97
_computing_structure_refinement 'SHELXL97 (Sheldrick, 1997)'
_computing_structure_solution 'SHELXS97 (Sheldrick, 1997)'
_diffrn_ambient_temperature 293(2)
_diffrn_measured_fraction_theta_full 0.996
_diffrn_measured_fraction_theta_max 0.996
_diffrn_measurement_device_type 'Nonius MACH3 four-circle'
_diffrn_measurement_method \w-scans
_diffrn_radiation_monochromator graphite
_diffrn_radiation_source 'fine-focus sealed tube'
_diffrn_radiation_type MoK\a
_diffrn_radiation_wavelength 0.71073
_diffrn_reflns_av_R_equivalents 0.0137
_diffrn_reflns_av_sigmaI/netI 0.0244
_diffrn_reflns_limit_h_max 30
_diffrn_reflns_limit_h_min 0
_diffrn_reflns_limit_k_max 7
_diffrn_reflns_limit_k_min -1
_diffrn_reflns_limit_l_max 17
_diffrn_reflns_limit_l_min -19
_diffrn_reflns_number 2735
_diffrn_reflns_theta_full 25
_diffrn_reflns_theta_max 24.99
_diffrn_reflns_theta_min 2.59
_diffrn_standards_decay_% 0
_diffrn_standards_interval_time 60
_diffrn_standards_number 3
_exptl_absorpt_coefficient_mu 0.296
_exptl_absorpt_correction_T_max 0.968
_exptl_absorpt_correction_T_min 0.938
_exptl_absorpt_correction_type psi-scan
_exptl_absorpt_process_details '(North <i>et al.</i>,  1968)'
_exptl_crystal_colour colourless
_exptl_crystal_density_diffrn 1.273
_exptl_crystal_density_method 'not measured'
_exptl_crystal_description block
_exptl_crystal_F_000 936
_exptl_crystal_size_max 0.22
_exptl_crystal_size_mid 0.18
_exptl_crystal_size_min 0.11
_refine_diff_density_max 0.285
_refine_diff_density_min -0.226
_refine_ls_abs_structure_details 'Flack (1983), 407 Friedel pairs?'
_refine_ls_abs_structure_Flack -0.04(9)
_refine_ls_extinction_coef 0.0017(4)
_refine_ls_extinction_expression Fc^*^=kFc[1+0.001xFc^2^\l^3^/sin(2\q)]^-1/4^
_refine_ls_extinction_method SHELXL97
_refine_ls_goodness_of_fit_ref 1.036
_refine_ls_hydrogen_treatment constr
_refine_ls_matrix_type full
_refine_ls_number_parameters 282
_refine_ls_number_reflns 2680
_refine_ls_number_restraints 1
_refine_ls_restrained_S_all 1.036
_refine_ls_R_factor_all 0.0588
_refine_ls_R_factor_gt 0.0340
_refine_ls_shift/su_max 0.001
_refine_ls_shift/su_mean 0.000
_refine_ls_structure_factor_coef Fsqd
_refine_ls_weighting_details 'calc w=1/[\s^2^(Fo^2^)+(0.0336P)^2^+1.3089P] where P=(Fo^2^+2Fc^2^)/3'
_refine_ls_weighting_scheme calc
_refine_ls_wR_factor_gt 0.0761
_refine_ls_wR_factor_ref 0.0858
_reflns_number_gt 1990
_reflns_number_total 2680
_reflns_threshold_expression I>2\s(I)
_cod_data_source_file dn3041.cif
_cod_data_source_block III
_cod_original_sg_symbol_Hall 'C  2y'
_cod_original_sg_symbol_H-M 'C 2'
_cod_database_code 2015937
_cod_database_fobs_code 2015937

loop_
_symmetry_equiv_pos_as_xyz
'x, y, z'
'-x, y, -z'
'x+1/2, y+1/2, z'
'-x+1/2, y+1/2, -z'

loop_
_atom_site_type_symbol
_atom_site_label
_atom_site_fract_x
_atom_site_fract_y
_atom_site_fract_z
_atom_site_U_iso_or_equiv
_atom_site_adp_type
_atom_site_calc_flag
_atom_site_refinement_flags
_atom_site_occupancy
O O1 0.21215(9) 0.6348(4) 0.46839(13) 0.0487(6) Uani d . 1
N N1 0.12083(10) 0.0660(5) 0.40098(15) 0.0409(6) Uani d . 1
Cl Cl1 0.07738(5) 0.7167(2) 0.61796(9) 0.0983(4) Uani d . 1
Cl Cl2 0.11540(5) 0.7128(2) 0.13066(7) 0.0981(4) Uani d . 1
C C2 0.15440(12) 0.1038(6) 0.49819(19) 0.0418(8) Uani d . 1
C C3 0.17134(11) 0.3401(6) 0.51699(19) 0.0371(8) Uani d . 1
C C4 0.18959(11) 0.4554(6) 0.45188(19) 0.0383(7) Uani d . 1
C C5 0.17932(11) 0.3425(6) 0.36435(19) 0.0382(8) Uani d . 1
C C6 0.15883(12) 0.1083(6) 0.3543(2) 0.0421(8) Uani d . 1
C C7 0.06808(11) 0.1962(7) 0.36424(17) 0.0443(8) Uani d . 1
C C8 0.03231(13) 0.1528(8) 0.4189(2) 0.0651(12) Uani d . 1
C C31 0.16691(11) 0.4604(6) 0.58276(19) 0.0450(8) Uani d . 1
C C32 0.15182(12) 0.3823(6) 0.6562(2) 0.0473(9) Uani d . 1
C C33 0.17726(14) 0.1992(8) 0.7057(2) 0.0648(11) Uani d . 1
C C34 0.16464(18) 0.1296(9) 0.7774(2) 0.0837(15) Uani d . 1
C C35 0.12579(19) 0.2417(11) 0.7994(2) 0.0865(16) Uani d . 1
C C36 0.10020(17) 0.4242(9) 0.7515(3) 0.0784(14) Uani d . 1
C C37 0.11302(14) 0.4943(7) 0.6809(2) 0.0595(11) Uani d . 1
C C51 0.18626(12) 0.4580(6) 0.30027(19) 0.0464(8) Uani d . 1
C C52 0.18514(13) 0.3782(7) 0.2133(2) 0.0538(9) Uani d . 1
C C53 0.15768(15) 0.4914(8) 0.1331(2) 0.0642(11) Uani d . 1
C C54 0.1624(2) 0.4252(11) 0.0540(3) 0.0928(17) Uani d . 1
C C55 0.1949(2) 0.2464(12) 0.0556(3) 0.1002(19) Uani d . 1
C C56 0.22136(17) 0.1271(10) 0.1329(3) 0.0893(16) Uani d . 1
C C57 0.21620(15) 0.1939(8) 0.2109(2) 0.0658(11) Uani d . 1
C C71 0.03538(12) 0.1428(6) 0.2651(2) 0.0454(9) Uani d . 1
C C72 0.02589(14) 0.2996(7) 0.2010(2) 0.0575(10) Uani d . 1
C C73 -0.00639(16) 0.2586(8) 0.1110(2) 0.0700(12) Uani d . 1
C C74 -0.02890(16) 0.0550(9) 0.0844(3) 0.0715(13) Uani d . 1
C C75 -0.01960(15) -0.1034(8) 0.1479(3) 0.0733(12) Uani d . 1
C C76 0.01277(14) -0.0628(7) 0.2388(2) 0.0619(10) Uani d . 1
H H2A 0.1882 0.0135 0.5183 0.050 Uiso calc R 1
H H2B 0.1322 0.0614 0.5319 0.050 Uiso calc R 1
H H6A 0.1389 0.0750 0.2907 0.050 Uiso calc R 1
H H6B 0.1913 0.0117 0.3785 0.050 Uiso calc R 1
H H7 0.0782 0.3513 0.3696 0.053 Uiso calc R 1
H H8A 0.0306 -0.0015 0.4279 0.098 Uiso calc R 1
H H8B -0.0053 0.2083 0.3867 0.098 Uiso calc R 1
H H8C 0.0493 0.2244 0.4763 0.098 Uiso calc R 1
H H31 0.1741 0.6090 0.5820 0.054 Uiso calc R 1
H H33 0.2033 0.1211 0.6909 0.078 Uiso calc R 1
H H34 0.1825 0.0070 0.8105 0.100 Uiso calc R 1
H H35 0.1169 0.1940 0.8467 0.104 Uiso calc R 1
H H36 0.0741 0.5010 0.7666 0.094 Uiso calc R 1
H H51 0.1926 0.6067 0.3113 0.056 Uiso calc R 1
H H54 0.1437 0.5015 0.0006 0.111 Uiso calc R 1
H H55 0.1991 0.2053 0.0033 0.120 Uiso calc R 1
H H56 0.2424 0.0036 0.1329 0.107 Uiso calc R 1
H H57 0.2340 0.1133 0.2634 0.079 Uiso calc R 1
H H72 0.0415 0.4376 0.2182 0.069 Uiso calc R 1
H H73 -0.0129 0.3690 0.0686 0.084 Uiso calc R 1
H H74 -0.0502 0.0252 0.0238 0.086 Uiso calc R 1
H H75 -0.0352 -0.2413 0.1303 0.088 Uiso calc R 1
H H76 0.0191 -0.1730 0.2813 0.074 Uiso calc R 1

loop_
_atom_site_aniso_label
_atom_site_aniso_U_11
_atom_site_aniso_U_22
_atom_site_aniso_U_33
_atom_site_aniso_U_12
_atom_site_aniso_U_13
_atom_site_aniso_U_23
O1 0.0569(13) 0.0361(15) 0.0567(13) -0.0081(12) 0.0263(10) -0.0035(12)
N1 0.0423(13) 0.0398(17) 0.0438(13) -0.0049(13) 0.0206(11) -0.0048(13)
Cl1 0.0995(8) 0.0842(9) 0.1346(9) 0.0281(8) 0.0712(7) 0.0059(9)
Cl2 0.1153(9) 0.0876(9) 0.0804(7) 0.0228(9) 0.0275(6) 0.0321(8)
C2 0.0429(16) 0.038(2) 0.0463(17) 0.0024(16) 0.0201(14) 0.0039(16)
C3 0.0335(15) 0.040(2) 0.0364(15) 0.0005(16) 0.0123(12) -0.0018(15)
C4 0.0330(15) 0.037(2) 0.0425(16) 0.0054(16) 0.0131(13) 0.0045(16)
C5 0.0336(15) 0.044(2) 0.0408(16) 0.0043(15) 0.0186(13) 0.0001(16)
C6 0.0418(16) 0.040(2) 0.0476(17) -0.0003(16) 0.0208(14) -0.0045(16)
C7 0.0367(15) 0.048(2) 0.0484(16) -0.0045(17) 0.0170(13) -0.0021(18)
C8 0.0445(17) 0.098(4) 0.0564(19) 0.002(2) 0.0244(15) -0.002(2)
C31 0.0399(16) 0.047(2) 0.0462(17) -0.0045(17) 0.0156(14) -0.0028(18)
C32 0.0452(17) 0.056(2) 0.0400(16) -0.0091(18) 0.0164(14) -0.0065(18)
C33 0.063(2) 0.083(3) 0.0491(18) 0.002(2) 0.0233(17) 0.006(2)
C34 0.090(3) 0.102(4) 0.053(2) -0.005(3) 0.022(2) 0.016(3)
C35 0.088(3) 0.131(5) 0.050(2) -0.035(4) 0.037(2) -0.005(3)
C36 0.073(3) 0.109(4) 0.070(3) -0.022(3) 0.045(2) -0.021(3)
C37 0.054(2) 0.076(3) 0.0525(19) -0.010(2) 0.0251(17) -0.016(2)
C51 0.0467(17) 0.047(2) 0.0445(16) -0.0029(18) 0.0172(14) 0.0009(17)
C52 0.0503(18) 0.065(3) 0.0457(18) -0.008(2) 0.0188(15) 0.0019(19)
C53 0.059(2) 0.085(3) 0.0456(18) -0.007(2) 0.0184(16) 0.009(2)
C54 0.101(3) 0.128(5) 0.043(2) -0.004(4) 0.022(2) 0.005(3)
C55 0.101(3) 0.152(6) 0.051(2) 0.000(4) 0.034(2) -0.020(4)
C56 0.089(3) 0.121(5) 0.066(2) 0.010(3) 0.039(2) -0.015(3)
C57 0.067(2) 0.082(3) 0.0501(18) 0.006(2) 0.0245(17) 0.000(2)
C71 0.0401(17) 0.050(2) 0.0486(17) -0.0017(17) 0.0206(14) -0.0015(18)
C72 0.066(2) 0.059(3) 0.0531(19) -0.008(2) 0.0295(17) -0.005(2)
C73 0.085(3) 0.079(4) 0.048(2) -0.001(3) 0.0282(19) 0.007(2)
C74 0.069(2) 0.095(4) 0.0461(19) 0.000(3) 0.0190(18) -0.018(3)
C75 0.070(2) 0.073(3) 0.067(2) -0.018(2) 0.017(2) -0.024(2)
C76 0.062(2) 0.056(3) 0.062(2) -0.006(2) 0.0188(18) -0.001(2)

loop_
_atom_type_symbol
_atom_type_description
_atom_type_scat_dispersion_real
_atom_type_scat_dispersion_imag
_atom_type_scat_source
C C 0.0033 0.0016 'International Tables Vol C Tables 4.2.6.8 and 6.1.1.4'
H H 0.0000 0.0000 'International Tables Vol C Tables 4.2.6.8 and 6.1.1.4'
Cl Cl 0.1484 0.1585 'International Tables Vol C Tables 4.2.6.8 and 6.1.1.4'
N N 0.0061 0.0033 'International Tables Vol C Tables 4.2.6.8 and 6.1.1.4'
O O 0.0106 0.0060 'International Tables Vol C Tables 4.2.6.8 and 6.1.1.4'

loop_
_geom_angle_atom_site_label_1
_geom_angle_atom_site_label_2
_geom_angle_atom_site_label_3
_geom_angle
C31 C3 C4 116.9(3)
C31 C3 C2 125.5(3)
C4 C3 C2 117.3(3)
C51 C5 C4 117.6(3)
C51 C5 C6 124.9(3)
C4 C5 C6 117.4(3)
C3 C31 C32 126.8(4)
C3 C31 H31 116.6
C32 C31 H31 116.6
O1 C4 C3 121.8(3)
O1 C4 C5 120.7(3)
C3 C4 C5 117.5(3)
C72 C71 C76 118.8(3)
C72 C71 C7 120.5(3)
C76 C71 C7 120.6(3)
C5 C51 C52 127.6(4)
C5 C51 H51 116.2
C52 C51 H51 116.2
N1 C7 C71 109.9(3)
N1 C7 C8 109.9(3)
C71 C7 C8 111.3(2)
N1 C7 H7 108.5
C71 C7 H7 108.5
C8 C7 H7 108.5
N1 C6 C5 112.6(3)
N1 C6 H6A 109.1
C5 C6 H6A 109.1
N1 C6 H6B 109.1
C5 C6 H6B 109.1
H6A C6 H6B 107.8
C6 N1 C2 106.9(2)
C6 N1 C7 112.9(2)
C2 N1 C7 113.3(2)
C56 C57 C52 122.1(4)
C56 C57 H57 119.0
C52 C57 H57 119.0
C53 C52 C57 117.5(3)
C53 C52 C51 122.2(4)
C57 C52 C51 120.1(3)
C33 C32 C37 117.4(3)
C33 C32 C31 121.1(3)
C37 C32 C31 121.5(3)
N1 C2 C3 111.3(3)
N1 C2 H2A 109.4
C3 C2 H2A 109.4
N1 C2 H2B 109.4
C3 C2 H2B 109.4
H2A C2 H2B 108.0
C32 C33 C34 121.2(4)
C32 C33 H33 119.4
C34 C33 H33 119.4
C71 C76 C75 119.3(4)
C71 C76 H76 120.4
C75 C76 H76 120.4
C71 C72 C73 121.6(4)
C71 C72 H72 119.2
C73 C72 H72 119.2
C7 C8 H8A 109.5
C7 C8 H8B 109.5
H8A C8 H8B 109.5
C7 C8 H8C 109.5
H8A C8 H8C 109.5
H8B C8 H8C 109.5
C74 C73 C72 119.9(4)
C74 C73 H73 120.1
C72 C73 H73 120.1
C36 C35 C34 119.8(4)
C36 C35 H35 120.1
C34 C35 H35 120.1
C74 C75 C76 121.4(4)
C74 C75 H75 119.3
C76 C75 H75 119.3
C75 C74 C73 119.0(4)
C75 C74 H74 120.5
C73 C74 H74 120.5
C55 C54 C53 119.4(4)
C55 C54 H54 120.3
C53 C54 H54 120.3
C52 C53 C54 120.9(4)
C52 C53 Cl2 119.5(3)
C54 C53 Cl2 119.5(4)
C55 C56 C57 118.7(5)
C55 C56 H56 120.6
C57 C56 H56 120.6
C54 C55 C56 121.3(4)
C54 C55 H55 119.4
C56 C55 H55 119.4
C36 C37 C32 121.4(4)
C36 C37 Cl1 119.2(3)
C32 C37 Cl1 119.3(3)
C35 C34 C33 120.0(5)
C35 C34 H34 120.0
C33 C34 H34 120.0
C35 C36 C37 120.2(4)
C35 C36 H36 119.9
C37 C36 H36 119.9

loop_
_geom_bond_atom_site_label_1
_geom_bond_atom_site_label_2
_geom_bond_distance
Cl2 C53 1.730(5)
Cl1 C37 1.729(4)
C3 C31 1.336(4)
C3 C4 1.492(4)
C3 C2 1.507(4)
C5 C51 1.325(4)
C5 C4 1.502(4)
C5 C6 1.515(4)
O1 C4 1.221(4)
C31 C32 1.470(4)
C31 H31 0.9300
C71 C72 1.363(5)
C71 C76 1.381(5)
C71 C7 1.520(4)
C51 C52 1.480(4)
C51 H51 0.9300
C7 N1 1.480(4)
C7 C8 1.533(4)
C7 H7 0.9800
C6 N1 1.478(3)
C6 H6A 0.9700
C6 H6B 0.9700
N1 C2 1.479(3)
C57 C56 1.382(5)
C57 C52 1.392(6)
C57 H57 0.9300
C52 C53 1.390(5)
C32 C33 1.382(5)
C32 C37 1.396(5)
C2 H2A 0.9700
C2 H2B 0.9700
C33 C34 1.391(5)
C33 H33 0.9300
C76 C75 1.392(5)
C76 H76 0.9300
C72 C73 1.381(5)
C72 H72 0.9300
C8 H8A 0.9600
C8 H8B 0.9600
C8 H8C 0.9600
C73 C74 1.371(7)
C73 H73 0.9300
C35 C36 1.370(7)
C35 C34 1.372(6)
C35 H35 0.9300
C75 C74 1.364(6)
C75 H75 0.9300
C74 H74 0.9300
C54 C55 1.372(7)
C54 C53 1.393(6)
C54 H54 0.9300
C56 C55 1.373(7)
C56 H56 0.9300
C55 H55 0.9300
C37 C36 1.377(5)
C34 H34 0.9300
C36 H36 0.9300

loop_
_geom_hbond_atom_site_label_D
_geom_hbond_atom_site_label_H
_geom_hbond_atom_site_label_A
_geom_hbond_site_symmetry_A
_geom_hbond_distance_DH
_geom_hbond_distance_HA
_geom_hbond_distance_DA
_geom_hbond_angle_DHA
C2 H2A O1 4_546 0.97 2.60 3.263(4) 126
C31 H31 O1 . 0.93 2.41 2.765(4) 103
C51 H51 O1 . 0.93 2.39 2.751(4) 103

loop_
_geom_torsion_atom_site_label_1
_geom_torsion_atom_site_label_2
_geom_torsion_atom_site_label_3
_geom_torsion_atom_site_label_4
_geom_torsion
C4 C3 C31 C32 -177.6(3)
C2 C3 C31 C32 8.3(5)
C31 C3 C4 O1 16.9(4)
C2 C3 C4 O1 -168.6(3)
C31 C3 C4 C5 -163.2(3)
C2 C3 C4 C5 11.3(4)
C51 C5 C4 O1 -11.5(4)
C6 C5 C4 O1 171.6(3)
C51 C5 C4 C3 168.6(3)
C6 C5 C4 C3 -8.3(4)
C4 C5 C51 C52 172.4(3)
C6 C5 C51 C52 -11.0(5)
C72 C71 C7 N1 -117.1(3)
C76 C71 C7 N1 65.5(4)
C72 C71 C7 C8 120.8(4)
C76 C71 C7 C8 -56.6(4)
C51 C5 C6 N1 -142.1(3)
C4 C5 C6 N1 34.6(3)
C5 C6 N1 C2 -62.7(3)
C5 C6 N1 C7 62.5(3)
C71 C7 N1 C6 60.0(3)
C8 C7 N1 C6 -177.1(3)
C71 C7 N1 C2 -178.3(3)
C8 C7 N1 C2 -55.4(4)
C56 C57 C52 C53 1.8(6)
C56 C57 C52 C51 -172.9(4)
C5 C51 C52 C53 137.5(4)
C5 C51 C52 C57 -48.0(5)
C3 C31 C32 C33 47.3(5)
C3 C31 C32 C37 -135.3(4)
C6 N1 C2 C3 65.6(3)
C7 N1 C2 C3 -59.4(3)
C31 C3 C2 N1 133.5(3)
C4 C3 C2 N1 -40.5(3)
C37 C32 C33 C34 0.0(5)
C31 C32 C33 C34 177.6(4)
C72 C71 C76 C75 -0.9(5)
C7 C71 C76 C75 176.5(3)
C76 C71 C72 C73 1.1(5)
C7 C71 C72 C73 -176.3(3)
C71 C72 C73 C74 -1.2(6)
C71 C76 C75 C74 0.7(6)
C76 C75 C74 C73 -0.8(6)
C72 C73 C74 C75 1.0(6)
C57 C52 C53 C54 -1.6(6)
C51 C52 C53 C54 173.0(4)
C57 C52 C53 Cl2 176.6(3)
C51 C52 C53 Cl2 -8.9(5)
C55 C54 C53 C52 -0.4(7)
C55 C54 C53 Cl2 -178.5(4)
C52 C57 C56 C55 -0.1(7)
C53 C54 C55 C56 2.2(8)
C57 C56 C55 C54 -2.0(8)
C33 C32 C37 C36 -0.5(5)
C31 C32 C37 C36 -178.1(3)
C33 C32 C37 Cl1 -176.9(3)
C31 C32 C37 Cl1 5.5(4)
C36 C35 C34 C33 -1.0(7)
C32 C33 C34 C35 0.8(6)
C34 C35 C36 C37 0.5(7)
C32 C37 C36 C35 0.3(6)
Cl1 C37 C36 C35 176.7(3)

loop_
_cod_related_entry_id
_cod_related_entry_database
_cod_related_entry_code
1 ChemSpider 30654062
